data_7061678
loop_
_publ_author_name
'Barman, Sayani'
'Jana, Subhendu'
'Panigrahi, Gopabandhu'
'Yadav, Sweta'
'Niranjan, Manish K.'
'Prakash, Jai'

_publ_section_title
;
 Ba3Zr2Cu4S9: the first quaternary phase of the Ba--Zr--Cu--S system
;
_journal_issue 33
_journal_name_full 'New Journal of Chemistry'
_journal_page_first 15976
_journal_page_last 15986
_journal_paper_doi 10.1039/D2NJ02972C
_journal_volume 46
_journal_year 2022
_chemical_formula_moiety 'C7 H10 N 1+, C8 H6 N O3 1-'
_chemical_formula_sum 'C15 H16 N2 O3'
_chemical_formula_weight 272.30
_chemical_name_systematic
;
Benzylammonium p-carbamoylbenzoate
;
_space_group_IT_number 2
_space_group_name_Hall '-P 1'
_space_group_name_H-M_alt 'P -1'
_symmetry_cell_setting triclinic
_symmetry_space_group_name_H-M 'P -1'
_atom_sites_solution_hydrogens geom
_atom_sites_solution_primary direct
_atom_sites_solution_secondary difmap
_audit_block_doi 10.5517/cc78vz9
_audit_update_record
;
2003-08-07 deposited with the CCDC.	2022-07-28 downloaded from the CCDC.
;
_cell_angle_alpha 89.654(8)
_cell_angle_beta 86.046(12)
_cell_angle_gamma 84.783(8)
_cell_formula_units_Z 2
_cell_length_a 6.2372(8)
_cell_length_b 10.2168(5)
_cell_length_c 10.4548(15)
_cell_measurement_temperature 122(1)
_cell_volume 661.88(13)
_diffrn_ambient_temperature 122(1)
_diffrn_measured_fraction_theta_full 0.998
_diffrn_measured_fraction_theta_max 0.998
_diffrn_radiation_monochromator graphite
_diffrn_radiation_source 'fine-focus sealed tube'
_diffrn_radiation_type MoK\a
_diffrn_radiation_wavelength 0.71069
_diffrn_reflns_av_R_equivalents 0.0254
_diffrn_reflns_av_sigmaI/netI 0.0297
_diffrn_reflns_limit_h_max 8
_diffrn_reflns_limit_h_min -8
_diffrn_reflns_limit_k_max 13
_diffrn_reflns_limit_k_min -13
_diffrn_reflns_limit_l_max 13
_diffrn_reflns_limit_l_min -13
_diffrn_reflns_number 26106
_diffrn_reflns_theta_full 27.49
_diffrn_reflns_theta_max 27.49
_diffrn_reflns_theta_min 2.79
_exptl_absorpt_coefficient_mu 0.096
_exptl_absorpt_correction_type none
_exptl_crystal_colour colorless
_exptl_crystal_density_diffrn 1.366
_exptl_crystal_density_method 'not measured'
_exptl_crystal_description plate
_exptl_crystal_F_000 288
_exptl_crystal_size_max 0.38
_exptl_crystal_size_mid 0.20
_exptl_crystal_size_min 0.08
_refine_diff_density_max 0.363
_refine_diff_density_min -0.225
_refine_diff_density_rms 0.046
_refine_ls_extinction_method none
_refine_ls_goodness_of_fit_ref 1.086
_refine_ls_hydrogen_treatment mixed
_refine_ls_matrix_type full
_refine_ls_number_parameters 196
_refine_ls_number_reflns 3023
_refine_ls_number_restraints 0
_refine_ls_restrained_S_all 1.086
_refine_ls_R_factor_all 0.0405
_refine_ls_R_factor_gt 0.0351
_refine_ls_shift/su_max 0.001
_refine_ls_shift/su_mean 0.000
_refine_ls_structure_factor_coef Fsqd
_refine_ls_weighting_details 'calc w=1/[\s^2^(Fo^2^)+(0.0438P)^2^+0.2195P] where P=(Fo^2^+2Fc^2^)/3'
_refine_ls_weighting_scheme calc
_refine_ls_wR_factor_gt 0.0966
_refine_ls_wR_factor_ref 0.1003
_reflns_number_gt 2676
_reflns_number_total 3023
_reflns_threshold_expression >2sigma(I)
_cod_data_source_file d2nj02972c2.cif
_cod_data_source_block kcd26
_cod_depositor_comments 'Adding full bibliography for 7061678.cif.'
_cod_original_cell_volume 661.88(15)
_cod_original_sg_symbol_H-M P-1
_cod_database_code 7061678

loop_
_symmetry_equiv_pos_as_xyz
'x, y, z'
'-x, -y, -z'

loop_
_atom_site_label
_atom_site_type_symbol
_atom_site_fract_x
_atom_site_fract_y
_atom_site_fract_z
_atom_site_U_iso_or_equiv
_atom_site_adp_type
_atom_site_occupancy
_atom_site_symmetry_multiplicity
_atom_site_calc_flag
_atom_site_refinement_flags
_atom_site_disorder_assembly
_atom_site_disorder_group
C11 C -0.36567(19) 0.89243(11) 0.38423(10) 0.0191(2) Uani 1 1 d . . .
C12 C -0.1666(2) 0.86537(13) 0.43605(11) 0.0251(3) Uani 1 1 d . . .
H12 H -0.0607 0.9264 0.4247 0.030 Uiso 1 1 calc R . .
C13 C -0.1212(2) 0.75038(14) 0.50399(12) 0.0311(3) Uani 1 1 d . . .
H13 H 0.0146 0.7333 0.5395 0.037 Uiso 1 1 calc R . .
C14 C -0.2740(2) 0.66075(13) 0.51989(13) 0.0329(3) Uani 1 1 d . . .
H14 H -0.2430 0.5817 0.5661 0.039 Uiso 1 1 calc R . .
C15 C -0.4720(2) 0.68613(13) 0.46852(13) 0.0300(3) Uani 1 1 d . . .
H15 H -0.5769 0.6245 0.4796 0.036 Uiso 1 1 calc R . .
C16 C -0.5179(2) 0.80165(12) 0.40074(11) 0.0225(2) Uani 1 1 d . . .
H16 H -0.6541 0.8185 0.3655 0.027 Uiso 1 1 calc R . .
C17 C -0.4115(2) 1.01765(11) 0.31055(11) 0.0227(3) Uani 1 1 d . . .
H17A H -0.5685 1.0441 0.3176 0.027 Uiso 1 1 calc R . .
H17B H -0.3375 1.0886 0.3479 0.027 Uiso 1 1 calc R . .
N1 N -0.33548(15) 0.99961(9) 0.17244(9) 0.0168(2) Uani 1 1 d . . .
H1 H -0.195(3) 0.9605(15) 0.1634(14) 0.025 Uiso 1 1 d . . .
H2 H -0.426(2) 0.9477(15) 0.1319(14) 0.025 Uiso 1 1 d . . .
H3 H -0.333(2) 1.0792(16) 0.1323(14) 0.025 Uiso 1 1 d . . .
C21 C 0.18019(16) 0.67436(10) 0.13440(9) 0.0132(2) Uani 1 1 d . . .
C22 C 0.34768(17) 0.57486(10) 0.12625(11) 0.0169(2) Uani 1 1 d . . .
H22 H 0.4920 0.5967 0.1105 0.020 Uiso 1 1 calc R . .
C23 C 0.30759(17) 0.44391(10) 0.14076(11) 0.0177(2) Uani 1 1 d . . .
H23 H 0.4238 0.3769 0.1361 0.021 Uiso 1 1 calc R . .
C24 C 0.09597(16) 0.41142(10) 0.16211(10) 0.0134(2) Uani 1 1 d . . .
C25 C -0.07080(17) 0.51113(10) 0.17759(10) 0.0154(2) Uani 1 1 d . . .
H25 H -0.2143 0.4895 0.1975 0.018 Uiso 1 1 calc R . .
C26 C -0.02962(17) 0.64208(10) 0.16415(10) 0.0158(2) Uani 1 1 d . . .
H26 H -0.1446 0.7096 0.1753 0.019 Uiso 1 1 calc R . .
C27 C 0.23112(17) 0.81435(10) 0.10941(10) 0.0142(2) Uani 1 1 d . . .
O1 O 0.41572(12) 0.83101(7) 0.05637(8) 0.01814(18) Uani 1 1 d . . .
O2 O 0.09261(13) 0.90635(7) 0.14253(9) 0.0226(2) Uani 1 1 d . . .
C28 C 0.03845(17) 0.27144(10) 0.16593(10) 0.0152(2) Uani 1 1 d . . .
O3 O -0.14164(13) 0.24486(8) 0.20883(8) 0.0224(2) Uani 1 1 d . . .
N2 N 0.19043(16) 0.17999(9) 0.11964(10) 0.0191(2) Uani 1 1 d . . .
H4 H 0.159(2) 0.0995(16) 0.1194(14) 0.023 Uiso 1 1 d . . .
H5 H 0.309(2) 0.2027(14) 0.0773(14) 0.023 Uiso 1 1 d . . .

loop_
_atom_site_aniso_label
_atom_site_aniso_U_11
_atom_site_aniso_U_22
_atom_site_aniso_U_33
_atom_site_aniso_U_23
_atom_site_aniso_U_13
_atom_site_aniso_U_12
C11 0.0233(6) 0.0180(5) 0.0156(5) -0.0026(4) 0.0026(4) -0.0033(4)
C12 0.0243(6) 0.0298(6) 0.0220(6) -0.0048(5) -0.0005(4) -0.0079(5)
C13 0.0289(7) 0.0415(8) 0.0228(6) -0.0009(5) -0.0075(5) 0.0026(6)
C14 0.0475(8) 0.0266(6) 0.0239(6) 0.0059(5) -0.0056(6) 0.0020(6)
C15 0.0393(7) 0.0230(6) 0.0291(6) 0.0039(5) -0.0025(5) -0.0104(5)
C16 0.0238(6) 0.0224(6) 0.0222(6) 0.0006(4) -0.0024(4) -0.0064(5)
C17 0.0293(6) 0.0162(5) 0.0217(5) -0.0019(4) 0.0060(4) -0.0019(4)
N1 0.0161(5) 0.0136(4) 0.0207(5) 0.0012(3) 0.0021(3) -0.0034(3)
C21 0.0144(5) 0.0116(5) 0.0138(5) -0.0005(4) -0.0013(4) -0.0028(4)
C22 0.0118(5) 0.0144(5) 0.0246(5) 0.0004(4) -0.0007(4) -0.0026(4)
C23 0.0135(5) 0.0121(5) 0.0271(6) 0.0007(4) -0.0004(4) 0.0007(4)
C24 0.0155(5) 0.0113(5) 0.0138(5) 0.0008(4) -0.0015(4) -0.0029(4)
C25 0.0127(5) 0.0140(5) 0.0195(5) -0.0004(4) 0.0005(4) -0.0033(4)
C26 0.0131(5) 0.0119(5) 0.0218(5) -0.0005(4) 0.0011(4) -0.0004(4)
C27 0.0142(5) 0.0119(5) 0.0170(5) 0.0001(4) -0.0017(4) -0.0030(4)
O1 0.0157(4) 0.0149(4) 0.0239(4) 0.0005(3) 0.0025(3) -0.0050(3)
O2 0.0170(4) 0.0106(4) 0.0396(5) -0.0008(3) 0.0038(3) -0.0015(3)
C28 0.0167(5) 0.0121(5) 0.0172(5) 0.0013(4) -0.0021(4) -0.0031(4)
O3 0.0189(4) 0.0143(4) 0.0336(5) 0.0000(3) 0.0053(3) -0.0053(3)
N2 0.0187(5) 0.0097(4) 0.0288(5) -0.0012(4) 0.0032(4) -0.0035(3)

loop_
_atom_type_symbol
_atom_type_description
_atom_type_scat_dispersion_real
_atom_type_scat_dispersion_imag
_atom_type_scat_source
C C 0.0033 0.0016 'International Tables Vol C Tables 4.2.6.8 and 6.1.1.4'
H H 0.0000 0.0000 'International Tables Vol C Tables 4.2.6.8 and 6.1.1.4'
N N 0.0061 0.0033 'International Tables Vol C Tables 4.2.6.8 and 6.1.1.4'
O O 0.0106 0.0060 'International Tables Vol C Tables 4.2.6.8 and 6.1.1.4'

loop_
_citation_id
_citation_doi
_citation_year
1 10.1016/j.ijpharm.2003.09.009 2004

loop_
_geom_angle_atom_site_label_1
_geom_angle_atom_site_label_2
_geom_angle_atom_site_label_3
_geom_angle
_geom_angle_site_symmetry_1
_geom_angle_site_symmetry_3
_geom_angle_publ_flag
C16 C11 C12 118.87(11) . . ?
C16 C11 C17 121.20(11) . . ?
C12 C11 C17 119.92(11) . . ?
C13 C12 C11 120.76(12) . . ?
C13 C12 H12 119.6 . . ?
C11 C12 H12 119.6 . . ?
C14 C13 C12 119.88(12) . . ?
C14 C13 H13 120.1 . . ?
C12 C13 H13 120.1 . . ?
C13 C14 C15 119.97(12) . . ?
C13 C14 H14 120.0 . . ?
C15 C14 H14 120.0 . . ?
C14 C15 C16 120.18(12) . . ?
C14 C15 H15 119.9 . . ?
C16 C15 H15 119.9 . . ?
C11 C16 C15 120.34(11) . . ?
C11 C16 H16 119.8 . . ?
C15 C16 H16 119.8 . . ?
N1 C17 C11 110.66(9) . . ?
N1 C17 H17A 109.5 . . ?
C11 C17 H17A 109.5 . . ?
N1 C17 H17B 109.5 . . ?
C11 C17 H17B 109.5 . . ?
H17A C17 H17B 108.1 . . ?
C17 N1 H1 111.4(9) . . ?
C17 N1 H2 110.0(9) . . ?
H1 N1 H2 109.3(13) . . ?
C17 N1 H3 110.4(9) . . ?
H1 N1 H3 105.9(13) . . ?
H2 N1 H3 109.8(13) . . ?
C22 C21 C26 119.10(9) . . ?
C22 C21 C27 118.89(9) . . ?
C26 C21 C27 122.00(9) . . ?
C21 C22 C23 121.03(10) . . ?
C21 C22 H22 119.5 . . ?
C23 C22 H22 119.5 . . ?
C22 C23 C24 119.63(10) . . ?
C22 C23 H23 120.2 . . ?
C24 C23 H23 120.2 . . ?
C25 C24 C23 119.39(9) . . ?
C25 C24 C28 118.03(9) . . ?
C23 C24 C28 122.56(9) . . ?
C26 C25 C24 120.62(9) . . ?
C26 C25 H25 119.7 . . ?
C24 C25 H25 119.7 . . ?
C25 C26 C21 119.98(10) . . ?
C25 C26 H26 120.0 . . ?
C21 C26 H26 120.0 . . ?
O2 C27 O1 123.86(9) . . ?
O2 C27 C21 119.10(9) . . ?
O1 C27 C21 117.03(9) . . ?
O3 C28 N2 122.71(10) . . ?
O3 C28 C24 120.63(10) . . ?
N2 C28 C24 116.65(9) . . ?
C28 N2 H4 117.7(10) . . ?
C28 N2 H5 120.7(10) . . ?
H4 N2 H5 120.5(14) . . ?

loop_
_geom_bond_atom_site_label_1
_geom_bond_atom_site_label_2
_geom_bond_distance
_geom_bond_site_symmetry_2
_geom_bond_publ_flag
C11 C16 1.3880(16) . ?
C11 C12 1.3928(17) . ?
C11 C17 1.5046(16) . ?
C12 C13 1.3863(19) . ?
C12 H12 0.9500 . ?
C13 C14 1.381(2) . ?
C13 H13 0.9500 . ?
C14 C15 1.383(2) . ?
C14 H14 0.9500 . ?
C15 C16 1.3905(17) . ?
C15 H15 0.9500 . ?
C16 H16 0.9500 . ?
C17 N1 1.4955(15) . ?
C17 H17A 0.9900 . ?
C17 H17B 0.9900 . ?
N1 H1 0.930(16) . ?
N1 H2 0.933(16) . ?
N1 H3 0.914(16) . ?
C21 C22 1.3883(15) . ?
C21 C26 1.3926(14) . ?
C21 C27 1.5105(14) . ?
C22 C23 1.3888(15) . ?
C22 H22 0.9500 . ?
C23 C24 1.3930(14) . ?
C23 H23 0.9500 . ?
C24 C25 1.3900(14) . ?
C24 C28 1.5053(14) . ?
C25 C26 1.3896(14) . ?
C25 H25 0.9500 . ?
C26 H26 0.9500 . ?
C27 O2 1.2508(13) . ?
C27 O1 1.2683(13) . ?
C28 O3 1.2334(13) . ?
C28 N2 1.3368(14) . ?
N2 H4 0.863(16) . ?
N2 H5 0.883(16) . ?

loop_
_geom_hbond_atom_site_label_D
_geom_hbond_atom_site_label_H
_geom_hbond_atom_site_label_A
_geom_hbond_distance_DH
_geom_hbond_distance_HA
_geom_hbond_distance_DA
_geom_hbond_angle_DHA
_geom_hbond_site_symmetry_A
N1 H1 O2 0.930(16) 1.825(16) 2.7497(13) 172.2(14) .
N1 H2 O1 0.933(16) 1.831(16) 2.7602(13) 174.0(14) 1_455
N1 H3 O1 0.914(16) 2.243(15) 2.9875(13) 138.3(13) 2_575
N1 H3 O3 0.914(16) 2.334(15) 2.9173(12) 121.5(12) 1_565
N2 H4 O2 0.863(16) 2.062(16) 2.9202(12) 172.8(14) 1_545
N2 H5 O1 0.883(16) 2.142(16) 2.9601(13) 153.7(13) 2_665

loop_
_geom_torsion_atom_site_label_1
_geom_torsion_atom_site_label_2
_geom_torsion_atom_site_label_3
_geom_torsion_atom_site_label_4
_geom_torsion
_geom_torsion_site_symmetry_1
_geom_torsion_site_symmetry_2
_geom_torsion_site_symmetry_3
_geom_torsion_site_symmetry_4
_geom_torsion_publ_flag
C16 C11 C12 C13 -0.56(18) . . . . ?
C17 C11 C12 C13 -179.86(11) . . . . ?
C11 C12 C13 C14 0.53(19) . . . . ?
C12 C13 C14 C15 -0.3(2) . . . . ?
C13 C14 C15 C16 0.1(2) . . . . ?
C12 C11 C16 C15 0.33(17) . . . . ?
C17 C11 C16 C15 179.63(11) . . . . ?
C14 C15 C16 C11 -0.09(19) . . . . ?
C16 C11 C17 N1 -92.23(13) . . . . ?
C12 C11 C17 N1 87.05(13) . . . . ?
C26 C21 C22 C23 3.34(16) . . . . ?
C27 C21 C22 C23 -176.08(10) . . . . ?
C21 C22 C23 C24 0.87(17) . . . . ?
C22 C23 C24 C25 -4.50(16) . . . . ?
C22 C23 C24 C28 173.89(10) . . . . ?
C23 C24 C25 C26 3.96(16) . . . . ?
C28 C24 C25 C26 -174.51(9) . . . . ?
C24 C25 C26 C21 0.27(16) . . . . ?
C22 C21 C26 C25 -3.89(16) . . . . ?
C27 C21 C26 C25 175.51(9) . . . . ?
C22 C21 C27 O2 -164.91(10) . . . . ?
C26 C21 C27 O2 15.68(15) . . . . ?
C22 C21 C27 O1 14.41(14) . . . . ?
C26 C21 C27 O1 -164.99(10) . . . . ?
C25 C24 C28 O3 -15.59(15) . . . . ?
C23 C24 C28 O3 166.00(10) . . . . ?
C25 C24 C28 N2 163.70(10) . . . . ?
C23 C24 C28 N2 -14.72(15) . . . . ?
